data_2220726
loop_
_publ_author_name
'Kerscher, Tobias'
'Prommnitz, Tanja'
'Kl\"ufers, Peter'
'Mayer, Peter'

_publ_section_title
;
 <i>tert</i>-Butyl imidazole-1-carboxylate
;
_journal_coeditor_code BT2854
_journal_issue 2
_journal_name_full 'Acta Crystallographica Section E'
_journal_page_first o405
_journal_paper_doi 10.1107/S1600536809003110
_journal_volume 65
_journal_year 2009
_chemical_formula_iupac 'C8 H12 N2 O2'
_chemical_formula_moiety 'C8 H12 N2 O2'
_chemical_formula_sum 'C8 H12 N2 O2'
_chemical_formula_weight 168.19
_chemical_name_systematic
;
<i>tert</i>-Butyl imidazole-1-carboxylate
;
_space_group_IT_number 14
_symmetry_cell_setting monoclinic
_symmetry_space_group_name_Hall '-P 2ybc'
_symmetry_space_group_name_H-M 'P 1 21/c 1'
_atom_sites_solution_hydrogens geom
_atom_sites_solution_primary direct
_atom_sites_solution_secondary difmap
_audit_creation_method 'form98_non/compatible with shelxl97-2'
_cell_angle_alpha 90.00
_cell_angle_beta 94.201(2)
_cell_angle_gamma 90.00
_cell_formula_units_Z 4
_cell_length_a 5.9952(2)
_cell_length_b 13.2507(4)
_cell_length_c 11.5564(4)
_cell_measurement_reflns_used 3660
_cell_measurement_temperature 200(2)
_cell_measurement_theta_max 27.485
_cell_measurement_theta_min 3.134
_cell_volume 915.58(5)
_computing_cell_refinement 'SCALEPACK (Otwinowski & Minor, 1997)'
_computing_data_collection 'COLLECT (Nonius, 2004)'
_computing_data_reduction 'SCALEPACK and DENZO (Otwinowski & Minor, 1997)'
_computing_molecular_graphics 'ORTEP-3 (Farrugia, 1997)'
_computing_publication_material 'SHELXL97 (Sheldrick, 2008)'
_computing_structure_refinement 'SHELXL97 (Sheldrick, 2008)'
_computing_structure_solution 'SHELXS97 (Sheldrick, 2008)'
_diffrn_ambient_temperature 200(2)
_diffrn_measured_fraction_theta_full 0.996
_diffrn_measured_fraction_theta_max 0.996
_diffrn_measurement_device '95mm CCD camera on \k-goniostat'
_diffrn_measurement_device_type 'Nonius KappaCCD'
_diffrn_measurement_method 'CCD; rotation images; thick slices'
_diffrn_radiation_monochromator 'MONTEL, graded multilayered X-ray optics'
_diffrn_radiation_source 'rotating anode'
_diffrn_radiation_type MoK\a
_diffrn_radiation_wavelength 0.71073
_diffrn_reflns_av_R_equivalents 0.0261
_diffrn_reflns_av_sigmaI/netI 0.0265
_diffrn_reflns_limit_h_max 7
_diffrn_reflns_limit_h_min -7
_diffrn_reflns_limit_k_max 17
_diffrn_reflns_limit_k_min -17
_diffrn_reflns_limit_l_max 15
_diffrn_reflns_limit_l_min -14
_diffrn_reflns_number 6875
_diffrn_reflns_theta_full 27.51
_diffrn_reflns_theta_max 27.51
_diffrn_reflns_theta_min 3.41
_exptl_absorpt_coefficient_mu 0.089
_exptl_absorpt_correction_type none
_exptl_crystal_colour colourless
_exptl_crystal_density_diffrn 1.220
_exptl_crystal_density_method 'not measured'
_exptl_crystal_description block
_exptl_crystal_F_000 360
_exptl_crystal_size_max 0.501
_exptl_crystal_size_mid 0.383
_exptl_crystal_size_min 0.380
_refine_diff_density_max 0.169
_refine_diff_density_min -0.155
_refine_ls_extinction_coef 0.063(6)
_refine_ls_extinction_method 'SHELXL97 (Sheldrick, 2008)'
_refine_ls_goodness_of_fit_ref 1.074
_refine_ls_hydrogen_treatment constr
_refine_ls_matrix_type full
_refine_ls_number_parameters 113
_refine_ls_number_reflns 2097
_refine_ls_number_restraints 0
_refine_ls_restrained_S_all 1.074
_refine_ls_R_factor_all 0.0543
_refine_ls_R_factor_gt 0.0396
_refine_ls_shift/su_max 0.000
_refine_ls_shift/su_mean 0.000
_refine_ls_structure_factor_coef Fsqd
_refine_ls_weighting_details 'calc w = 1/[\s^2^(Fo^2^)+(0.0396P)^2^+0.2307P] where P=(Fo^2^+2Fc^2^)/3'
_refine_ls_weighting_scheme calc
_refine_ls_wR_factor_gt 0.0962
_refine_ls_wR_factor_ref 0.1038
_reflns_number_gt 1650
_reflns_number_total 2097
_reflns_threshold_expression I>2\s(I)
_cod_data_source_file bt2854.cif
_cod_data_source_block I
_cod_original_sg_symbol_H-M 'P 21/c'
_cod_database_code 2220726
_cod_database_fobs_code 2220726

loop_
_symmetry_equiv_pos_as_xyz
'x, y, z'
'-x, y+1/2, -z+1/2'
'-x, -y, -z'
'x, -y-1/2, z-1/2'

loop_
_atom_site_type_symbol
_atom_site_label
_atom_site_fract_x
_atom_site_fract_y
_atom_site_fract_z
_atom_site_U_iso_or_equiv
_atom_site_adp_type
_atom_site_calc_flag
_atom_site_refinement_flags
_atom_site_occupancy
_atom_site_disorder_assembly
_atom_site_disorder_group
O O1 0.15042(14) 0.21450(6) 0.03780(8) 0.0356(3) Uani d . 1 . .
O O2 0.50241(15) 0.15584(8) 0.07833(10) 0.0527(3) Uani d . 1 . .
N N1 0.19880(17) 0.06402(8) 0.12264(9) 0.0329(3) Uani d . 1 . .
N N2 -0.0623(2) -0.03954(9) 0.17875(11) 0.0442(3) Uani d . 1 . .
C C1 -0.0253(2) 0.04699(10) 0.13009(11) 0.0359(3) Uani d . 1 . .
H H1 -0.1397 0.0927 0.1031 0.043 Uiso calc R 1 . .
C C2 0.1485(2) -0.08085(11) 0.20408(13) 0.0450(4) Uani d . 1 . .
H H2 0.1750 -0.1445 0.2404 0.054 Uiso calc R 1 . .
C C3 0.3103(2) -0.01943(10) 0.17071(12) 0.0410(3) Uani d . 1 . .
H H3 0.4671 -0.0307 0.1784 0.049 Uiso calc R 1 . .
C C4 0.3034(2) 0.14897(10) 0.07701(11) 0.0350(3) Uani d . 1 . .
C C5 0.2187(2) 0.30947(10) -0.01876(12) 0.0373(3) Uani d . 1 . .
C C6 -0.0052(3) 0.35703(12) -0.05516(15) 0.0526(4) Uani d . 1 . .
H H6A -0.0861 0.3708 0.0138 0.079 Uiso calc R 1 . .
H H6B -0.0929 0.3107 -0.1065 0.079 Uiso calc R 1 . .
H H6C 0.0187 0.4204 -0.0963 0.079 Uiso calc R 1 . .
C C7 0.3515(3) 0.37416(11) 0.06973(13) 0.0485(4) Uani d . 1 . .
H H7A 0.4941 0.3410 0.0926 0.073 Uiso calc R 1 . .
H H7B 0.2661 0.3830 0.1382 0.073 Uiso calc R 1 . .
H H7C 0.3801 0.4402 0.0357 0.073 Uiso calc R 1 . .
C C8 0.3472(3) 0.28433(12) -0.12317(13) 0.0501(4) Uani d . 1 . .
H H8A 0.2566 0.2400 -0.1756 0.075 Uiso calc R 1 . .
H H8B 0.4871 0.2501 -0.0974 0.075 Uiso calc R 1 . .
H H8C 0.3812 0.3467 -0.1640 0.075 Uiso calc R 1 . .

loop_
_atom_site_aniso_label
_atom_site_aniso_U_11
_atom_site_aniso_U_22
_atom_site_aniso_U_33
_atom_site_aniso_U_12
_atom_site_aniso_U_13
_atom_site_aniso_U_23
O1 0.0293(5) 0.0336(5) 0.0438(5) -0.0001(3) 0.0018(4) 0.0068(4)
O2 0.0279(5) 0.0595(7) 0.0709(7) 0.0038(4) 0.0052(5) 0.0188(6)
N1 0.0322(6) 0.0335(6) 0.0329(5) 0.0020(4) 0.0007(4) 0.0020(4)
N2 0.0469(7) 0.0399(6) 0.0458(7) -0.0045(5) 0.0035(5) 0.0022(5)
C1 0.0334(7) 0.0376(7) 0.0366(7) -0.0013(5) 0.0017(5) -0.0004(5)
C2 0.0549(9) 0.0359(7) 0.0436(8) 0.0016(6) 0.0004(6) 0.0049(6)
C3 0.0424(8) 0.0385(7) 0.0413(7) 0.0078(6) -0.0022(6) 0.0036(6)
C4 0.0312(7) 0.0384(7) 0.0353(6) 0.0023(5) 0.0016(5) 0.0028(5)
C5 0.0389(7) 0.0338(7) 0.0392(7) -0.0034(5) 0.0036(5) 0.0049(5)
C6 0.0507(9) 0.0407(8) 0.0654(10) 0.0045(7) -0.0025(7) 0.0133(7)
C7 0.0532(9) 0.0456(8) 0.0470(8) -0.0127(7) 0.0054(7) -0.0033(7)
C8 0.0600(10) 0.0514(9) 0.0397(8) -0.0053(7) 0.0093(7) 0.0038(7)

loop_
_atom_type_symbol
_atom_type_description
_atom_type_scat_dispersion_real
_atom_type_scat_dispersion_imag
_atom_type_scat_source
C C 0.0033 0.0016 'International Tables Vol C Tables 4.2.6.8 and 6.1.1.4'
H H 0.0000 0.0000 'International Tables Vol C Tables 4.2.6.8 and 6.1.1.4'
N N 0.0061 0.0033 'International Tables Vol C Tables 4.2.6.8 and 6.1.1.4'
O O 0.0106 0.0060 'International Tables Vol C Tables 4.2.6.8 and 6.1.1.4'

loop_
_geom_angle_atom_site_label_1
_geom_angle_atom_site_label_2
_geom_angle_atom_site_label_3
_geom_angle_site_symmetry_1
_geom_angle_site_symmetry_3
_geom_angle
_geom_angle_publ_flag
C4 O1 C5 . . 120.04(10) ?
C1 N1 C3 . . 106.82(11) ?
C1 N1 C4 . . 128.28(10) ?
C3 N1 C4 . . 124.90(11) ?
C1 N2 C2 . . 104.88(11) ?
N2 C1 N1 . . 111.73(11) ?
N2 C1 H1 . . 124.1 ?
N1 C1 H1 . . 124.1 ?
C3 C2 N2 . . 111.44(12) ?
C3 C2 H2 . . 124.3 ?
N2 C2 H2 . . 124.3 ?
C2 C3 N1 . . 105.13(12) ?
C2 C3 H3 . . 127.4 ?
N1 C3 H3 . . 127.4 ?
O2 C4 O1 . . 128.48(12) ?
O2 C4 N1 . . 121.79(11) ?
O1 C4 N1 . . 109.72(10) ?
O1 C5 C6 . . 101.94(10) ?
O1 C5 C7 . . 109.24(11) ?
C6 C5 C7 . . 111.30(12) ?
O1 C5 C8 . . 109.63(11) ?
C6 C5 C8 . . 111.24(12) ?
C7 C5 C8 . . 112.92(12) ?
C5 C6 H6A . . 109.5 ?
C5 C6 H6B . . 109.5 ?
H6A C6 H6B . . 109.5 ?
C5 C6 H6C . . 109.5 ?
H6A C6 H6C . . 109.5 ?
H6B C6 H6C . . 109.5 ?
C5 C7 H7A . . 109.5 ?
C5 C7 H7B . . 109.5 ?
H7A C7 H7B . . 109.5 ?
C5 C7 H7C . . 109.5 ?
H7A C7 H7C . . 109.5 ?
H7B C7 H7C . . 109.5 ?
C5 C8 H8A . . 109.5 ?
C5 C8 H8B . . 109.5 ?
H8A C8 H8B . . 109.5 ?
C5 C8 H8C . . 109.5 ?
H8A C8 H8C . . 109.5 ?
H8B C8 H8C . . 109.5 ?

loop_
_geom_bond_atom_site_label_1
_geom_bond_atom_site_label_2
_geom_bond_site_symmetry_2
_geom_bond_distance
_geom_bond_publ_flag
O1 C4 . 1.3187(15) ?
O1 C5 . 1.4892(15) ?
O2 C4 . 1.1958(15) ?
N1 C1 . 1.3714(16) ?
N1 C3 . 1.3870(16) ?
N1 C4 . 1.4094(17) ?
N2 C1 . 1.3032(17) ?
N2 C2 . 1.3886(19) ?
C1 H1 . 0.9500 ?
C2 C3 . 1.344(2) ?
C2 H2 . 0.9500 ?
C3 H3 . 0.9500 ?
C5 C6 . 1.5144(19) ?
C5 C7 . 1.5147(19) ?
C5 C8 . 1.515(2) ?
C6 H6A . 0.9800 ?
C6 H6B . 0.9800 ?
C6 H6C . 0.9800 ?
C7 H7A . 0.9800 ?
C7 H7B . 0.9800 ?
C7 H7C . 0.9800 ?
C8 H8A . 0.9800 ?
C8 H8B . 0.9800 ?
C8 H8C . 0.9800 ?

loop_
_geom_hbond_atom_site_label_D
_geom_hbond_atom_site_label_H
_geom_hbond_atom_site_label_A
_geom_hbond_site_symmetry_A
_geom_hbond_distance_DH
_geom_hbond_distance_HA
_geom_hbond_distance_DA
_geom_hbond_angle_DHA
C1 H1 O2 1_455 0.95 2.30 3.1949(16) 156

loop_
_geom_torsion_atom_site_label_1
_geom_torsion_atom_site_label_2
_geom_torsion_atom_site_label_3
_geom_torsion_atom_site_label_4
_geom_torsion_site_symmetry_1
_geom_torsion_site_symmetry_2
_geom_torsion_site_symmetry_3
_geom_torsion_site_symmetry_4
_geom_torsion
_geom_torsion_publ_flag
C2 N2 C1 N1 . . . . -0.07(15) ?
C3 N1 C1 N2 . . . . 0.14(15) ?
C4 N1 C1 N2 . . . . -179.21(12) ?
C1 N2 C2 C3 . . . . -0.04(16) ?
N2 C2 C3 N1 . . . . 0.12(16) ?
C1 N1 C3 C2 . . . . -0.15(14) ?
C4 N1 C3 C2 . . . . 179.23(12) ?
C5 O1 C4 O2 . . . . 3.3(2) ?
C5 O1 C4 N1 . . . . -177.82(10) ?
C1 N1 C4 O2 . . . . 178.00(13) ?
C3 N1 C4 O2 . . . . -1.2(2) ?
C1 N1 C4 O1 . . . . -0.98(18) ?
C3 N1 C4 O1 . . . . 179.77(11) ?
C4 O1 C5 C6 . . . . 176.89(11) ?
C4 O1 C5 C7 . . . . -65.27(15) ?
C4 O1 C5 C8 . . . . 58.95(15) ?

loop_
_cod_related_entry_id
_cod_related_entry_database
_cod_related_entry_code
1 ChemSpider 454689
